data_4066320
loop_
_publ_author_name
'Wiedner, Eric S.'
'Yang, Jenny Y.'
'Dougherty, William G.'
'Kassel, W. Scott'
'Bullock, R. Morris'
'DuBois, M. Rakowski'
'DuBois, Daniel L.'

_publ_section_title
;
 Comparison of Cobalt and Nickel Complexes with Sterically Demanding
 Cyclic Diphosphine Ligands: Electrocatalytic H2Production by
 [Co(PtBu2NPh2)(CH3CN)3](BF4)2&#x2020;
;
_journal_issue 21
_journal_name_full Organometallics
_journal_page_first 5390
_journal_paper_doi 10.1021/om100395r
_journal_volume 29
_journal_year 2010
_chemical_formula_sum 'C30 H45 B2 Co F8 N5 P2'
_chemical_formula_weight 770.20
_chemical_name_systematic
; 
 ? 
;
_space_group_IT_number 14
_symmetry_cell_setting monoclinic
_symmetry_space_group_name_Hall '-P 2ybc'
_symmetry_space_group_name_H-M 'P 1 21/c 1'
_atom_sites_solution_hydrogens geom
_atom_sites_solution_primary direct
_atom_sites_solution_secondary difmap
_audit_creation_method SHELXL-97
_cell_angle_alpha 90.00
_cell_angle_beta 94.948(2)
_cell_angle_gamma 90.00
_cell_formula_units_Z 4
_cell_length_a 10.8564(11)
_cell_length_b 22.783(2)
_cell_length_c 14.3551(15)
_cell_measurement_reflns_used 9861
_cell_measurement_temperature 100(2)
_cell_measurement_theta_max 33.15
_cell_measurement_theta_min 2.29
_cell_volume 3537.4(6)
_computing_cell_refinement 'Bruker SAINT'
_computing_data_collection 'Bruker APEX2'
_computing_data_reduction 'Bruker SAINT'
_computing_molecular_graphics 'Bruker SHELXTL'
_computing_publication_material 'Bruker SHELXTL'
_computing_structure_refinement 'SHELXL-97 (Sheldrick, 2008)'
_computing_structure_solution 'SHELXS-97 (Sheldrick, 2008)'
_diffrn_ambient_temperature 100(2)
_diffrn_measured_fraction_theta_full 0.997
_diffrn_measured_fraction_theta_max 0.966
_diffrn_measurement_device_type 'Bruker APEX-II CCD'
_diffrn_measurement_method '\f and \w scans'
_diffrn_radiation_monochromator graphite
_diffrn_radiation_source 'fine-focus sealed tube'
_diffrn_radiation_type MoK\a
_diffrn_radiation_wavelength 0.71073
_diffrn_reflns_av_R_equivalents 0.0447
_diffrn_reflns_av_sigmaI/netI 0.0576
_diffrn_reflns_limit_h_max 16
_diffrn_reflns_limit_h_min -16
_diffrn_reflns_limit_k_max 34
_diffrn_reflns_limit_k_min -34
_diffrn_reflns_limit_l_max 21
_diffrn_reflns_limit_l_min -21
_diffrn_reflns_number 39421
_diffrn_reflns_theta_full 25.00
_diffrn_reflns_theta_max 33.24
_diffrn_reflns_theta_min 1.68
_exptl_absorpt_coefficient_mu 0.648
_exptl_absorpt_correction_T_max 0.9263
_exptl_absorpt_correction_T_min 0.8923
_exptl_absorpt_correction_type multi-scan
_exptl_absorpt_process_details SADABS
_exptl_crystal_colour orange
_exptl_crystal_density_diffrn 1.446
_exptl_crystal_density_method 'not measured'
_exptl_crystal_description block
_exptl_crystal_F_000 1596
_exptl_crystal_size_max 0.18
_exptl_crystal_size_mid 0.18
_exptl_crystal_size_min 0.12
_refine_diff_density_max 0.547
_refine_diff_density_min -0.563
_refine_diff_density_rms 0.078
_refine_ls_extinction_method none
_refine_ls_goodness_of_fit_ref 1.020
_refine_ls_hydrogen_treatment constr
_refine_ls_matrix_type full
_refine_ls_number_parameters 458
_refine_ls_number_reflns 13140
_refine_ls_number_restraints 56
_refine_ls_restrained_S_all 1.021
_refine_ls_R_factor_all 0.0678
_refine_ls_R_factor_gt 0.0411
_refine_ls_shift/su_max 0.001
_refine_ls_shift/su_mean 0.000
_refine_ls_structure_factor_coef Fsqd
_refine_ls_weighting_details 'calc w=1/[\s^2^(Fo^2^)+(0.0459P)^2^+0.4739P] where P=(Fo^2^+2Fc^2^)/3'
_refine_ls_weighting_scheme calc
_refine_ls_wR_factor_gt 0.0918
_refine_ls_wR_factor_ref 0.1026
_reflns_number_gt 9568
_reflns_number_total 13140
_reflns_threshold_expression >2sigma(I)
_cod_data_source_file om100395r_si_002.cif
_cod_data_source_block pnl051
_cod_depositor_comments
;
The following automatic conversions were performed:

'_symmetry_cell_setting' value 'Monoclinic' changed to 'monoclinic'
according to /home/saulius/struct/CIF-dictionaries/cif_core.dic
dictionary named 'cif_core.dic' version 2.4.1 from 2010-06-29.

Automatic conversion script
Id: cif_fix_values 1715 2011-07-08 13:25:40Z adriana 
;
_cod_original_sg_symbol_H-M P2(1)/c
_cod_database_code 4066320

loop_
_symmetry_equiv_pos_as_xyz
'x, y, z'
'-x, y+1/2, -z+1/2'
'-x, -y, -z'
'x, -y-1/2, z-1/2'

loop_
_atom_site_label
_atom_site_type_symbol
_atom_site_fract_x
_atom_site_fract_y
_atom_site_fract_z
_atom_site_U_iso_or_equiv
_atom_site_adp_type
_atom_site_occupancy
_atom_site_symmetry_multiplicity
_atom_site_calc_flag
_atom_site_refinement_flags
_atom_site_disorder_assembly
_atom_site_disorder_group
Co1 Co 0.717485(17) 0.124286(9) 0.863313(14) 0.01173(5) Uani 1 1 d . . .
B1 B 0.1803(2) 0.29097(11) 0.63387(18) 0.0257(5) Uani 0.8630(16) 1 d PD A 1
F1 F 0.2589(3) 0.24441(8) 0.6198(2) 0.0350(4) Uani 0.8630(16) 1 d PD A 1
F2 F 0.05807(11) 0.27301(6) 0.61412(10) 0.0345(3) Uani 0.8630(16) 1 d PD A 1
F3 F 0.20091(14) 0.33781(8) 0.57457(12) 0.0445(4) Uani 0.8630(16) 1 d PD A 1
F4 F 0.19474(16) 0.30953(7) 0.72554(10) 0.0496(4) Uani 0.8630(16) 1 d PD A 1
B1' B 0.2229(11) 0.2855(6) 0.6356(9) 0.0257(5) Uani 0.1370(16) 1 d PD A 2
F1' F 0.264(2) 0.2300(5) 0.6156(15) 0.0350(4) Uani 0.1370(16) 1 d PD A 2
F2' F 0.1874(9) 0.3142(4) 0.5510(7) 0.0345(3) Uani 0.1370(16) 1 d PD A 2
F3' F 0.1264(8) 0.2826(4) 0.6935(7) 0.0445(4) Uani 0.1370(16) 1 d PD A 2
F4' F 0.3209(8) 0.3166(4) 0.6806(6) 0.0496(4) Uani 0.1370(16) 1 d PD A 2
B2 B 0.35893(17) 0.94605(9) 0.77052(14) 0.0225(4) Uani 1 1 d . . .
F5 F 0.32675(10) 0.89017(5) 0.79774(8) 0.0338(3) Uani 1 1 d . . .
F6 F 0.46240(9) 0.96573(6) 0.82633(9) 0.0403(3) Uani 1 1 d . . .
F7 F 0.26175(9) 0.98469(5) 0.78126(9) 0.0379(3) Uani 1 1 d . . .
F8 F 0.38536(12) 0.94441(6) 0.67822(8) 0.0422(3) Uani 1 1 d . . .
N1 N 0.89418(11) 0.26910(6) 0.88850(9) 0.0154(2) Uani 1 1 d . . .
N2 N 0.72231(11) 0.20742(6) 0.67795(9) 0.0155(2) Uani 1 1 d . . .
N3 N 0.56449(11) 0.09716(6) 0.90897(9) 0.0159(2) Uani 1 1 d . . .
N4 N 0.73720(11) 0.04296(6) 0.82159(9) 0.0156(2) Uani 1 1 d . . .
N5 N 0.80667(12) 0.11606(6) 0.99657(9) 0.0183(3) Uani 1 1 d . . .
P1 P 0.66307(3) 0.218401(16) 0.86367(3) 0.01207(7) Uani 1 1 d . . .
P2 P 0.89186(3) 0.159488(17) 0.80994(3) 0.01275(7) Uani 1 1 d . . .
C1 C 0.51592(12) 0.24529(7) 0.90831(11) 0.0163(3) Uani 1 1 d . . .
C2 C 0.52086(14) 0.22888(8) 1.01220(11) 0.0214(3) Uani 1 1 d . . .
H2A H 0.4469 0.2439 1.0388 0.032 Uiso 1 1 calc R . .
H2B H 0.5947 0.2462 1.0454 0.032 Uiso 1 1 calc R . .
H2C H 0.5241 0.1861 1.0187 0.032 Uiso 1 1 calc R . .
C3 C 0.40057(13) 0.21846(7) 0.85500(12) 0.0208(3) Uani 1 1 d . . .
H3A H 0.3271 0.2292 0.8863 0.031 Uiso 1 1 calc R . .
H3B H 0.4087 0.1756 0.8539 0.031 Uiso 1 1 calc R . .
H3C H 0.3924 0.2335 0.7908 0.031 Uiso 1 1 calc R . .
C4 C 0.50678(14) 0.31243(7) 0.89662(13) 0.0239(3) Uani 1 1 d . . .
H4A H 0.4267 0.3260 0.9151 0.036 Uiso 1 1 calc R . .
H4B H 0.5143 0.3228 0.8311 0.036 Uiso 1 1 calc R . .
H4C H 0.5735 0.3312 0.9363 0.036 Uiso 1 1 calc R . .
C5 C 0.78091(12) 0.26136(7) 0.93495(11) 0.0162(3) Uani 1 1 d . . .
H5A H 0.7464 0.3004 0.9483 0.019 Uiso 1 1 calc R . .
H5B H 0.8009 0.2411 0.9954 0.019 Uiso 1 1 calc R . .
C6 C 0.95774(13) 0.32283(7) 0.91188(10) 0.0155(3) Uani 1 1 d . . .
C7 C 0.89435(15) 0.37524(7) 0.89342(11) 0.0201(3) Uani 1 1 d . . .
H7A H 0.8112 0.3744 0.8667 0.024 Uiso 1 1 calc R . .
C8 C 0.95204(19) 0.42869(8) 0.91380(13) 0.0282(4) Uani 1 1 d . . .
H8A H 0.9080 0.4643 0.9015 0.034 Uiso 1 1 calc R . .
C9 C 1.07339(19) 0.43034(8) 0.95197(14) 0.0320(4) Uani 1 1 d . . .
H9A H 1.1130 0.4669 0.9653 0.038 Uiso 1 1 calc R . .
C10 C 1.13684(16) 0.37822(8) 0.97061(13) 0.0295(4) Uani 1 1 d . . .
H10A H 1.2202 0.3793 0.9968 0.035 Uiso 1 1 calc R . .
C11 C 1.07993(14) 0.32428(8) 0.95138(11) 0.0209(3) Uani 1 1 d . . .
H11A H 1.1238 0.2888 0.9650 0.025 Uiso 1 1 calc R . .
C12 C 0.96964(13) 0.21645(7) 0.88596(11) 0.0163(3) Uani 1 1 d . . .
H12A H 0.9861 0.2007 0.9501 0.020 Uiso 1 1 calc R . .
H12B H 1.0500 0.2266 0.8623 0.020 Uiso 1 1 calc R . .
C13 C 1.02017(13) 0.10648(7) 0.79373(11) 0.0175(3) Uani 1 1 d . . .
C14 C 1.14065(14) 0.13895(8) 0.77809(15) 0.0297(4) Uani 1 1 d . . .
H14A H 1.2027 0.1107 0.7606 0.045 Uiso 1 1 calc R . .
H14B H 1.1713 0.1591 0.8358 0.045 Uiso 1 1 calc R . .
H14C H 1.1248 0.1678 0.7279 0.045 Uiso 1 1 calc R . .
C15 C 0.98706(14) 0.06740(7) 0.70791(12) 0.0205(3) Uani 1 1 d . . .
H15A H 1.0465 0.0351 0.7073 0.031 Uiso 1 1 calc R . .
H15B H 0.9899 0.0908 0.6508 0.031 Uiso 1 1 calc R . .
H15C H 0.9037 0.0514 0.7109 0.031 Uiso 1 1 calc R . .
C16 C 1.04093(14) 0.06836(8) 0.88216(12) 0.0229(3) Uani 1 1 d . . .
H16A H 1.1077 0.0403 0.8745 0.034 Uiso 1 1 calc R . .
H16B H 0.9648 0.0470 0.8919 0.034 Uiso 1 1 calc R . .
H16C H 1.0635 0.0935 0.9363 0.034 Uiso 1 1 calc R . .
C17 C 0.85604(13) 0.20196(7) 0.70002(11) 0.0170(3) Uani 1 1 d . . .
H17A H 0.8933 0.2415 0.7071 0.020 Uiso 1 1 calc R . .
H17B H 0.8928 0.1819 0.6479 0.020 Uiso 1 1 calc R . .
C18 C 0.65938(13) 0.15442(7) 0.65245(10) 0.0152(3) Uani 1 1 d . . .
C19 C 0.71259(14) 0.11373(7) 0.59449(10) 0.0179(3) Uani 1 1 d . . .
H19A H 0.7918 0.1214 0.5738 0.021 Uiso 1 1 calc R . .
C20 C 0.65066(15) 0.06245(7) 0.56708(11) 0.0205(3) Uani 1 1 d . . .
H20A H 0.6876 0.0356 0.5271 0.025 Uiso 1 1 calc R . .
C21 C 0.53562(16) 0.04981(8) 0.59717(11) 0.0239(3) Uani 1 1 d . . .
H21A H 0.4950 0.0140 0.5801 0.029 Uiso 1 1 calc R . .
C22 C 0.48119(16) 0.09019(8) 0.65242(12) 0.0253(4) Uani 1 1 d . . .
H22A H 0.4017 0.0823 0.6724 0.030 Uiso 1 1 calc R . .
C23 C 0.54117(14) 0.14237(8) 0.67933(11) 0.0208(3) Uani 1 1 d . . .
H23A H 0.5014 0.1700 0.7163 0.025 Uiso 1 1 calc R . .
C24 C 0.66553(13) 0.24705(7) 0.74148(10) 0.0162(3) Uani 1 1 d . . .
H24A H 0.5795 0.2551 0.7161 0.019 Uiso 1 1 calc R . .
H24B H 0.7110 0.2848 0.7436 0.019 Uiso 1 1 calc R . .
C25 C 0.48018(13) 0.07839(7) 0.94100(11) 0.0162(3) Uani 1 1 d . . .
C26 C 0.37134(14) 0.05723(8) 0.98220(13) 0.0229(3) Uani 1 1 d . . .
H26A H 0.3961 0.0387 1.0425 0.034 Uiso 1 1 calc R . .
H26B H 0.3284 0.0285 0.9403 0.034 Uiso 1 1 calc R . .
H26C H 0.3159 0.0902 0.9917 0.034 Uiso 1 1 calc R . .
C27 C 0.72220(13) -0.00227(7) 0.78792(11) 0.0177(3) Uani 1 1 d . . .
C28 C 0.70720(16) -0.05975(8) 0.74413(14) 0.0260(4) Uani 1 1 d . . .
H28A H 0.7743 -0.0664 0.7039 0.039 Uiso 1 1 calc R . .
H28B H 0.6276 -0.0614 0.7064 0.039 Uiso 1 1 calc R . .
H28C H 0.7096 -0.0901 0.7926 0.039 Uiso 1 1 calc R . .
C29 C 0.86453(14) 0.11090(7) 1.06628(11) 0.0178(3) Uani 1 1 d . . .
C30 C 0.94352(15) 0.10374(9) 1.15334(12) 0.0254(4) Uani 1 1 d . . .
H30A H 1.0288 0.0966 1.1389 0.038 Uiso 1 1 calc R . .
H30B H 0.9143 0.0703 1.1884 0.038 Uiso 1 1 calc R . .
H30C H 0.9404 0.1395 1.1910 0.038 Uiso 1 1 calc R . .

loop_
_atom_site_aniso_label
_atom_site_aniso_U_11
_atom_site_aniso_U_22
_atom_site_aniso_U_33
_atom_site_aniso_U_23
_atom_site_aniso_U_13
_atom_site_aniso_U_12
Co1 0.01116(8) 0.01075(9) 0.01345(9) -0.00060(7) 0.00202(6) -0.00097(7)
B1 0.0261(12) 0.0217(11) 0.0293(11) 0.0047(9) 0.0027(10) -0.0045(10)
F1 0.0278(6) 0.0335(11) 0.0449(8) -0.0001(10) 0.0104(5) 0.0042(9)
F2 0.0248(6) 0.0314(7) 0.0489(8) -0.0049(6) 0.0130(6) -0.0070(5)
F3 0.0388(8) 0.0396(9) 0.0562(10) 0.0260(8) 0.0100(7) -0.0046(7)
F4 0.0753(11) 0.0369(9) 0.0336(8) -0.0083(6) -0.0135(7) 0.0117(8)
B1' 0.0261(12) 0.0217(11) 0.0293(11) 0.0047(9) 0.0027(10) -0.0045(10)
F1' 0.0278(6) 0.0335(11) 0.0449(8) -0.0001(10) 0.0104(5) 0.0042(9)
F2' 0.0248(6) 0.0314(7) 0.0489(8) -0.0049(6) 0.0130(6) -0.0070(5)
F3' 0.0388(8) 0.0396(9) 0.0562(10) 0.0260(8) 0.0100(7) -0.0046(7)
F4' 0.0753(11) 0.0369(9) 0.0336(8) -0.0083(6) -0.0135(7) 0.0117(8)
B2 0.0200(8) 0.0198(9) 0.0283(10) -0.0059(7) 0.0050(7) -0.0022(7)
F5 0.0387(6) 0.0222(6) 0.0418(7) 0.0031(5) 0.0099(5) -0.0005(4)
F6 0.0232(5) 0.0471(8) 0.0497(7) -0.0212(6) -0.0019(5) -0.0027(5)
F7 0.0246(5) 0.0268(6) 0.0622(8) -0.0069(6) 0.0032(5) 0.0052(4)
F8 0.0533(7) 0.0449(8) 0.0304(6) -0.0058(5) 0.0153(6) -0.0173(6)
N1 0.0134(5) 0.0122(6) 0.0211(6) -0.0049(5) 0.0044(5) -0.0014(4)
N2 0.0194(5) 0.0131(6) 0.0144(6) -0.0008(5) 0.0029(5) 0.0001(4)
N3 0.0163(5) 0.0143(6) 0.0171(6) -0.0017(5) 0.0016(5) 0.0001(4)
N4 0.0141(5) 0.0149(6) 0.0179(6) 0.0012(5) 0.0032(5) -0.0003(4)
N5 0.0175(5) 0.0191(7) 0.0186(6) 0.0005(5) 0.0033(5) -0.0009(5)
P1 0.01195(15) 0.01129(17) 0.01298(16) -0.00196(13) 0.00119(12) -0.00022(12)
P2 0.01205(14) 0.01084(17) 0.01569(17) -0.00245(13) 0.00314(13) -0.00143(12)
C1 0.0132(6) 0.0165(7) 0.0194(7) -0.0048(6) 0.0024(5) 0.0010(5)
C2 0.0187(7) 0.0266(9) 0.0196(7) -0.0088(6) 0.0056(6) -0.0027(6)
C3 0.0136(6) 0.0214(8) 0.0270(8) -0.0063(6) -0.0006(6) 0.0013(5)
C4 0.0195(7) 0.0179(8) 0.0339(9) -0.0067(7) 0.0009(6) 0.0046(6)
C5 0.0140(6) 0.0162(7) 0.0188(7) -0.0060(6) 0.0027(5) -0.0026(5)
C6 0.0207(6) 0.0130(7) 0.0136(6) -0.0034(5) 0.0057(5) -0.0042(5)
C7 0.0303(8) 0.0155(7) 0.0149(7) -0.0006(6) 0.0051(6) 0.0005(6)
C8 0.0496(11) 0.0137(8) 0.0238(8) -0.0015(6) 0.0169(8) -0.0035(7)
C9 0.0457(10) 0.0196(9) 0.0337(10) -0.0111(8) 0.0211(8) -0.0185(8)
C10 0.0264(8) 0.0287(10) 0.0346(10) -0.0119(8) 0.0098(7) -0.0144(7)
C11 0.0205(7) 0.0202(8) 0.0225(8) -0.0060(6) 0.0045(6) -0.0058(6)
C12 0.0143(6) 0.0128(7) 0.0218(7) -0.0053(6) 0.0022(5) -0.0017(5)
C13 0.0121(6) 0.0160(7) 0.0251(8) -0.0047(6) 0.0055(5) -0.0006(5)
C14 0.0163(7) 0.0255(9) 0.0493(12) -0.0121(8) 0.0135(7) -0.0039(6)
C15 0.0199(7) 0.0187(8) 0.0237(8) -0.0059(6) 0.0068(6) 0.0009(6)
C16 0.0180(7) 0.0236(8) 0.0267(8) -0.0050(7) -0.0009(6) 0.0070(6)
C17 0.0203(6) 0.0147(7) 0.0169(7) -0.0010(6) 0.0065(5) -0.0035(5)
C18 0.0210(6) 0.0132(7) 0.0111(6) 0.0014(5) 0.0007(5) -0.0003(5)
C19 0.0210(7) 0.0189(8) 0.0137(7) -0.0007(6) 0.0013(5) 0.0013(5)
C20 0.0281(8) 0.0174(8) 0.0157(7) -0.0045(6) -0.0002(6) 0.0015(6)
C21 0.0293(8) 0.0227(8) 0.0193(8) -0.0050(6) -0.0007(6) -0.0069(6)
C22 0.0243(7) 0.0310(10) 0.0212(8) -0.0073(7) 0.0057(6) -0.0095(7)
C23 0.0224(7) 0.0240(8) 0.0163(7) -0.0054(6) 0.0035(6) -0.0022(6)
C24 0.0206(6) 0.0127(7) 0.0151(7) 0.0000(5) 0.0016(5) 0.0010(5)
C25 0.0157(6) 0.0149(7) 0.0180(7) 0.0008(6) 0.0014(5) 0.0011(5)
C26 0.0156(6) 0.0259(9) 0.0284(9) 0.0032(7) 0.0082(6) -0.0016(6)
C27 0.0156(6) 0.0173(7) 0.0208(7) 0.0012(6) 0.0054(5) 0.0005(5)
C28 0.0289(8) 0.0157(8) 0.0347(10) -0.0080(7) 0.0093(7) -0.0025(6)
C29 0.0172(6) 0.0181(7) 0.0186(7) 0.0013(6) 0.0040(5) -0.0030(5)
C30 0.0231(7) 0.0333(10) 0.0188(8) 0.0050(7) -0.0038(6) -0.0056(7)

loop_
_atom_type_symbol
_atom_type_description
_atom_type_scat_dispersion_real
_atom_type_scat_dispersion_imag
_atom_type_scat_source
C C 0.0033 0.0016 'International Tables Vol C Tables 4.2.6.8 and 6.1.1.4'
H H 0.0000 0.0000 'International Tables Vol C Tables 4.2.6.8 and 6.1.1.4'
B B 0.0013 0.0007 'International Tables Vol C Tables 4.2.6.8 and 6.1.1.4'
N N 0.0061 0.0033 'International Tables Vol C Tables 4.2.6.8 and 6.1.1.4'
F F 0.0171 0.0103 'International Tables Vol C Tables 4.2.6.8 and 6.1.1.4'
P P 0.1023 0.0942 'International Tables Vol C Tables 4.2.6.8 and 6.1.1.4'
Co Co 0.3494 0.9721 'International Tables Vol C Tables 4.2.6.8 and 6.1.1.4'

loop_
_geom_angle_atom_site_label_1
_geom_angle_atom_site_label_2
_geom_angle_atom_site_label_3
_geom_angle
N3 Co1 N4 85.49(5)
N3 Co1 N5 90.27(5)
N4 Co1 N5 98.12(5)
N3 Co1 P1 94.08(4)
N4 Co1 P1 161.05(4)
N5 Co1 P1 100.82(4)
N3 Co1 P2 177.67(4)
N4 Co1 P2 96.63(4)
N5 Co1 P2 90.38(4)
P1 Co1 P2 83.603(16)
F4 B1 F1 110.7(2)
F4 B1 F2 108.2(2)
F1 B1 F2 109.4(2)
F4 B1 F3 109.7(2)
F1 B1 F3 111.3(2)
F2 B1 F3 107.48(18)
F1' B1' F4' 108.4(10)
F1' B1' F3' 110.9(15)
F4' B1' F3' 109.4(10)
F1' B1' F2' 108.4(11)
F4' B1' F2' 107.8(10)
F3' B1' F2' 111.8(9)
F8 B2 F5 108.93(15)
F8 B2 F7 110.21(16)
F5 B2 F7 109.75(15)
F8 B2 F6 109.62(15)
F5 B2 F6 110.08(15)
F7 B2 F6 108.25(14)
C6 N1 C12 116.75(11)
C6 N1 C5 113.86(12)
C12 N1 C5 114.23(13)
C18 N2 C24 117.91(12)
C18 N2 C17 115.43(12)
C24 N2 C17 112.48(11)
C25 N3 Co1 174.36(12)
C27 N4 Co1 164.40(11)
C29 N5 Co1 174.32(13)
C5 P1 C24 105.59(7)
C5 P1 C1 101.96(7)
C24 P1 C1 106.71(7)
C5 P1 Co1 109.91(5)
C24 P1 Co1 107.97(5)
C1 P1 Co1 123.37(5)
C12 P2 C17 100.74(7)
C12 P2 C13 102.64(7)
C17 P2 C13 109.43(7)
C12 P2 Co1 113.79(5)
C17 P2 Co1 110.68(5)
C13 P2 Co1 117.97(5)
C2 C1 C3 110.24(13)
C2 C1 C4 110.14(13)
C3 C1 C4 107.36(12)
C2 C1 P1 107.06(10)
C3 C1 P1 112.43(11)
C4 C1 P1 109.63(11)
N1 C5 P1 112.41(10)
C7 C6 C11 119.56(14)
C7 C6 N1 117.95(13)
C11 C6 N1 122.49(14)
C8 C7 C6 120.36(15)
C9 C8 C7 120.26(17)
C8 C9 C10 119.57(16)
C9 C10 C11 120.85(16)
C10 C11 C6 119.40(16)
N1 C12 P2 111.31(9)
C14 C13 C15 107.76(14)
C14 C13 C16 109.06(13)
C15 C13 C16 109.98(13)
C14 C13 P2 111.06(11)
C15 C13 P2 110.36(10)
C16 C13 P2 108.60(11)
N2 C17 P2 110.98(10)
C23 C18 C19 117.93(14)
C23 C18 N2 121.89(14)
C19 C18 N2 120.09(14)
C20 C19 C18 120.68(15)
C21 C20 C19 120.93(16)
C22 C21 C20 118.84(16)
C21 C22 C23 120.98(16)
C22 C23 C18 120.57(16)
N2 C24 P1 114.26(10)
N3 C25 C26 177.45(17)
N4 C27 C28 178.13(17)
N5 C29 C30 177.43(18)

loop_
_geom_bond_atom_site_label_1
_geom_bond_atom_site_label_2
_geom_bond_distance
Co1 N3 1.9386(13)
Co1 N4 1.9647(13)
Co1 N5 2.0766(13)
Co1 P1 2.2242(5)
Co1 P2 2.2504(5)
B1 F4 1.378(3)
B1 F1 1.387(3)
B1 F2 1.394(3)
B1 F3 1.395(3)
B1' F1' 1.381(12)
B1' F4' 1.390(11)
B1' F3' 1.394(11)
B1' F2' 1.403(12)
B2 F8 1.380(2)
B2 F5 1.385(2)
B2 F7 1.393(2)
B2 F6 1.396(2)
N1 C6 1.4308(19)
N1 C12 1.4548(19)
N1 C5 1.459(2)
N2 C18 1.4198(19)
N2 C24 1.457(2)
N2 C17 1.4644(18)
N3 C25 1.142(2)
N4 C27 1.144(2)
N5 C29 1.1408(19)
P1 C5 1.8482(14)
P1 C24 1.8738(15)
P1 C1 1.8747(15)
P2 C12 1.8518(14)
P2 C17 1.8631(16)
P2 C13 1.8733(15)
C1 C2 1.534(2)
C1 C3 1.5369(19)
C1 C4 1.541(2)
C6 C7 1.392(2)
C6 C11 1.397(2)
C7 C8 1.389(2)
C8 C9 1.383(3)
C9 C10 1.387(3)
C10 C11 1.392(2)
C13 C14 1.536(2)
C13 C15 1.537(2)
C13 C16 1.539(2)
C18 C23 1.399(2)
C18 C19 1.403(2)
C19 C20 1.388(2)
C20 C21 1.386(2)
C21 C22 1.380(3)
C22 C23 1.394(2)
C25 C26 1.449(2)
C27 C28 1.456(2)
C29 C30 1.463(2)
